data_7132352
loop_
_publ_author_name
'Feng, Weixu'
'Wu, Yanhui'
'Chen, Dong'
'Lu, Sumin'
'Zhao, Yan'
'Yan, Hongxia'

_publ_section_title
;
 Ultra-Sensitive Ratiometric Fluorescent Thermometer Based on Monomer and
 Excimer Dual Emission
;
_journal_name_full 'Chemical Communications'
_journal_paper_doi 10.1039/D3CC04441F
_journal_year 2023
_chemical_formula_moiety 'C40 H29 B F2 O3 S'
_chemical_formula_sum 'C40 H29 B F2 O3 S'
_chemical_formula_weight 638.50
_space_group_crystal_system triclinic
_space_group_IT_number 2
_space_group_name_Hall '-P 1'
_space_group_name_H-M_alt 'P -1'
_atom_sites_solution_hydrogens mixed
_atom_sites_solution_primary iterative
_audit_creation_date 2023-08-25
_audit_creation_method
;
Olex2 1.5
(compiled 2023.03.06 svn.rbb2c1857 for OlexSys, GUI svn.r6748)
;
_audit_update_record
;
2023-08-25 deposited with the CCDC.	2023-11-16 downloaded from the CCDC.
;
_cell_angle_alpha 84.954(5)
_cell_angle_beta 84.216(6)
_cell_angle_gamma 70.775(5)
_cell_formula_units_Z 2
_cell_length_a 7.9692(11)
_cell_length_b 9.4628(12)
_cell_length_c 22.723(3)
_cell_measurement_reflns_used 6675
_cell_measurement_temperature 150.0
_cell_measurement_theta_max 63.70
_cell_measurement_theta_min 3.41
_cell_volume 1607.0(4)
_computing_cell_refinement 'SAINT V8.38A (Bruker, 2018)'
_computing_data_reduction 'SAINT V8.38A (Bruker, 2018)'
_computing_molecular_graphics 'Olex2 1.5 (Dolomanov et al., 2009)'
_computing_publication_material 'Olex2 1.5 (Dolomanov et al., 2009)'
_computing_structure_refinement 'SHELXL 2014/7 (Sheldrick, 2015)'
_computing_structure_solution 'olex2.solve 1.5 (Bourhis et al., 2015)'
_diffrn_ambient_temperature 150.0
_diffrn_measured_fraction_theta_full 0.996
_diffrn_measured_fraction_theta_max 0.996
_diffrn_measurement_device_type 'Bruker APEX-II CCD'
_diffrn_measurement_method '\f and \w scans'
_diffrn_radiation_type GaK\a
_diffrn_radiation_wavelength 1.34139
_diffrn_reflns_av_R_equivalents 0.0557
_diffrn_reflns_av_unetI/netI 0.0510
_diffrn_reflns_Laue_measured_fraction_full 0.996
_diffrn_reflns_Laue_measured_fraction_max 0.996
_diffrn_reflns_limit_h_max 9
_diffrn_reflns_limit_h_min -9
_diffrn_reflns_limit_k_max 11
_diffrn_reflns_limit_k_min -11
_diffrn_reflns_limit_l_max 27
_diffrn_reflns_limit_l_min -27
_diffrn_reflns_number 21244
_diffrn_reflns_point_group_measured_fraction_full 0.996
_diffrn_reflns_point_group_measured_fraction_max 0.996
_diffrn_reflns_theta_full 52.980
_diffrn_reflns_theta_max 52.980
_diffrn_reflns_theta_min 3.407
_diffrn_source_current 2.86
_diffrn_source_power 0.1997996
_diffrn_source_voltage 69.86
_diffrn_standards_number 0
_exptl_absorpt_coefficient_mu 0.848
_exptl_absorpt_correction_T_max 0.7527
_exptl_absorpt_correction_T_min 0.5969
_exptl_absorpt_correction_type none
_exptl_absorpt_process_details
'SADABS-2016/2 (Bruker,2016/2) was used for absorption correction. wR2(int) was 0.1772 before and 0.0892 after correction. The Ratio of minimum to maximum transmission is 0.7930. The \l/2 correction factor is Not present.'
_exptl_crystal_colour 'clear orangish orange'
_exptl_crystal_colour_lustre clear
_exptl_crystal_colour_modifier orangish
_exptl_crystal_colour_primary orange
_exptl_crystal_density_diffrn 1.320
_exptl_crystal_description plate
_exptl_crystal_F_000 664
_exptl_crystal_recrystallization_method 'Re-crystallisation from solvent'
_exptl_crystal_size_max 0.3
_exptl_crystal_size_mid 0.1
_exptl_crystal_size_min 0.08
_refine_diff_density_max 1.564
_refine_diff_density_min -1.027
_refine_diff_density_rms 0.072
_refine_ls_extinction_method none
_refine_ls_goodness_of_fit_ref 1.062
_refine_ls_hydrogen_treatment mixed
_refine_ls_matrix_type full
_refine_ls_number_parameters 433
_refine_ls_number_reflns 5654
_refine_ls_number_restraints 48
_refine_ls_restrained_S_all 1.138
_refine_ls_R_factor_all 0.0951
_refine_ls_R_factor_gt 0.0706
_refine_ls_shift/su_max 0.000
_refine_ls_shift/su_mean 0.000
_refine_ls_structure_factor_coef Fsqd
_refine_ls_weighting_details 'w=1/[\s^2^(Fo^2^)+(0.1181P)^2^+1.8767P] where P=(Fo^2^+2Fc^2^)/3'
_refine_ls_weighting_scheme calc
_refine_ls_wR_factor_gt 0.1984
_refine_ls_wR_factor_ref 0.2188
_reflns_Friedel_coverage 0.000
_reflns_number_gt 4113
_reflns_number_total 5654
_reflns_threshold_expression 'I > 2\s(I)'
_cod_data_source_file d3cc04441f2.cif
_cod_data_source_block 20220609dl_0m_a
_cod_database_code 7132352
_shelx_shelxl_version_number 2014/7
_shelx_space_group_comment
;
The symmetry employed for this shelxl refinement is uniquely defined
by the following loop, which should always be used as a source of
symmetry information in preference to the above space-group names.
They are only intended as comments.
;
_shelx_estimated_absorpt_t_max 0.935
_shelx_estimated_absorpt_t_min 0.785
_olex2_refinement_description
;
1. Fixed Uiso
 At 1.2 times of:
  All C(H) groups, All C(H,H) groups
2. Restrained distances
 C40-C39
 1.5 with sigma of 0.02
 C38-C37
 1.26 with sigma of 0.02
3. Rigid bond restraints
 C37, C38
 with sigma for 1-2 distances of 0.01 and sigma for 1-3 distances of 0.02
 S1, C38
 with sigma for 1-2 distances of 0.01 and sigma for 1-3 distances of 0.02
 C37, C40
 with sigma for 1-2 distances of 0.01 and sigma for 1-3 distances of 0.02
 C38, S1, C39, C40, C37
 with sigma for 1-2 distances of 0.001 and sigma for 1-3 distances of 0.002
4. Uiso/Uaniso restraints and constraints
C40 \\sim C38: within 1.7A with sigma of 0.04 and sigma for terminal atoms of
0.08 within 1.7A
C38 \\sim C40 \\sim C39: within 1.7A with sigma of 0.04 and sigma for terminal
atoms of 0.08 within 1.7A
Uanis(C38) \\sim Ueq, Uanis(C39) \\sim Ueq, Uanis(C40) \\sim Ueq, Uanis(C37)
\\sim Ueq, Uanis(S1) \\sim Ueq: with sigma of 0.001 and sigma for terminal
atoms of 0.002
5.a Secondary CH2 refined with riding coordinates:
 C27(H27A,H27B)
5.b Aromatic/amide H refined with riding coordinates:
 C22(H22), C14(H14), C10(H10), C37(H37), C16(H16), C26(H26), C13(H13), C4(H4),
 C34(H34), C30(H30), C23(H23), C20(H20), C6(H6), C3(H3), C25(H25), C33(H33),
 C18(H18), C32(H32), C17(H17), C29(H29), C12(H12), C1(H1), C19(H19), C2(H2)
;
_olex2_submission_special_instructions 'No special instructions were received'

loop_
_space_group_symop_operation_xyz
'x, y, z'
'-x, -y, -z'

loop_
_atom_site_label
_atom_site_type_symbol
_atom_site_fract_x
_atom_site_fract_y
_atom_site_fract_z
_atom_site_U_iso_or_equiv
_atom_site_adp_type
_atom_site_occupancy
_atom_site_site_symmetry_order
_atom_site_calc_flag
_atom_site_refinement_flags_posn
_atom_site_refinement_flags_adp
_atom_site_refinement_flags_occupancy
_atom_site_disorder_assembly
_atom_site_disorder_group
F2 F 1.3024(3) -0.2375(3) 0.43275(10) 0.0547(6) Uani 1 1 d . . . . .
O1 O 0.7740(3) 0.6245(2) 0.29838(10) 0.0347(6) Uani 1 1 d . . . . .
O2 O 1.0752(3) -0.0503(3) 0.38847(11) 0.0384(6) Uani 1 1 d . . . . .
O3 O 1.0165(3) -0.2430(3) 0.45965(12) 0.0421(6) Uani 1 1 d . . . . .
F1 F 1.1510(5) -0.2975(3) 0.36561(10) 0.0777(10) Uani 1 1 d . . . . .
C21 C 0.6360(4) 1.1464(4) 0.21106(14) 0.0287(7) Uani 1 1 d . . . . .
C7 C 0.6264(4) 1.2872(4) 0.17410(14) 0.0271(7) Uani 1 1 d . . . . .
C5 C 0.4522(4) 1.4095(4) 0.17863(14) 0.0277(7) Uani 1 1 d . . . . .
C15 C 0.9236(4) 1.1805(4) 0.11740(13) 0.0279(7) Uani 1 1 d . . . . .
C8 C 0.7622(4) 1.3070(4) 0.13646(14) 0.0276(7) Uani 1 1 d . . . . .
C22 C 0.7891(5) 1.0596(4) 0.23821(14) 0.0302(7) Uani 1 1 d . . . . .
H22 H 0.8939 1.0875 0.2317 0.036 Uiso 1 1 calc R U . . .
C9 C 0.7520(4) 1.4582(4) 0.10858(14) 0.0268(7) Uani 1 1 d . . . . .
C14 C 0.7857(5) 1.4792(4) 0.04744(14) 0.0323(8) Uani 1 1 d . . . . .
H14 H 0.8179 1.3957 0.0234 0.039 Uiso 1 1 calc R U . . .
C31 C 0.8899(4) 0.2011(4) 0.38434(14) 0.0291(7) Uani 1 1 d . . . . .
C10 C 0.7120(4) 1.5831(4) 0.14281(15) 0.0310(7) Uani 1 1 d . . . . .
H10 H 0.6932 1.5711 0.1846 0.037 Uiso 1 1 calc R U . . .
C38 C 0.7748(5) -0.1914(4) 0.52983(15) 0.0363(6) Uani 1 1 d D U . . .
C37 C 0.6242(4) -0.0907(4) 0.57176(13) 0.0269(6) Uani 1 1 d D U . . .
H37 H 0.5722 0.0153 0.5700 0.032 Uiso 1 1 calc R U . . .
C40 C 0.5846(5) -0.1999(4) 0.61372(17) 0.0397(7) Uani 1 1 d D U . . .
H40 H 0.490(5) -0.166(4) 0.6449(18) 0.048 Uiso 1 1 d . U . . .
C39 C 0.6812(5) -0.3476(4) 0.60734(17) 0.0417(7) Uani 1 1 d D U . . .
H39 H 0.658(5) -0.437(5) 0.6285(18) 0.050 Uiso 1 1 d . U . . .
S1 S 0.83265(15) -0.37984(12) 0.54948(5) 0.0522(3) Uani 1 1 d . U . . .
C16 C 1.0934(5) 1.1875(4) 0.11986(15) 0.0339(8) Uani 1 1 d . . . . .
H16 H 1.1087 1.2726 0.1350 0.041 Uiso 1 1 calc R U . . .
C26 C 0.4843(5) 1.1013(4) 0.22227(15) 0.0325(8) Uani 1 1 d . . . . .
H26 H 0.3768 1.1598 0.2054 0.039 Uiso 1 1 calc R U . . .
C28 C 0.8064(4) 0.4893(4) 0.32901(14) 0.0302(7) Uani 1 1 d . . . . .
C36 C 0.8750(5) -0.1405(4) 0.48054(15) 0.0323(8) Uani 1 1 d . . . . .
C13 C 0.7727(5) 1.6201(4) 0.02135(15) 0.0360(8) Uani 1 1 d . . . . .
H13 H 0.7944 1.6321 -0.0204 0.043 Uiso 1 1 calc R U . . .
C24 C 0.6417(5) 0.8883(4) 0.28440(14) 0.0317(8) Uani 1 1 d . . . . .
C4 C 0.3525(4) 1.4544(4) 0.12922(15) 0.0305(7) Uani 1 1 d . . . . .
H4 H 0.3989 1.4095 0.0927 0.037 Uiso 1 1 calc R U . . .
C35 C 0.9309(5) 0.0489(4) 0.41122(14) 0.0320(8) Uani 1 1 d . . . . .
C34 C 0.8278(5) 0.0059(4) 0.45762(15) 0.0345(8) Uani 1 1 d . . . . .
H34 H 0.7235 0.0782 0.4738 0.041 Uiso 1 1 calc R U . . .
C30 C 0.9832(5) 0.2302(4) 0.33046(15) 0.0330(8) Uani 1 1 d . . . . .
H30 H 1.0767 0.1506 0.3131 0.040 Uiso 1 1 calc R U . . .
C23 C 0.7910(5) 0.9337(4) 0.27444(15) 0.0335(8) Uani 1 1 d . . . . .
H23 H 0.8966 0.8775 0.2928 0.040 Uiso 1 1 calc R U . . .
C20 C 0.9047(5) 1.0564(4) 0.09296(15) 0.0330(8) Uani 1 1 d . . . . .
H20 H 0.7888 1.0514 0.0901 0.040 Uiso 1 1 calc R U . . .
C6 C 0.3819(5) 1.4778(4) 0.23152(15) 0.0380(9) Uani 1 1 d . . . . .
H6 H 0.4466 1.4472 0.2659 0.046 Uiso 1 1 calc R U . . .
C3 C 0.1874(5) 1.5631(4) 0.13281(16) 0.0353(8) Uani 1 1 d . . . . .
H3 H 0.1191 1.5903 0.0992 0.042 Uiso 1 1 calc R U . . .
C25 C 0.4881(5) 0.9729(4) 0.25744(15) 0.0357(8) Uani 1 1 d . . . . .
H25 H 0.3849 0.9426 0.2632 0.043 Uiso 1 1 calc R U . . .
C33 C 0.7153(5) 0.4653(4) 0.38273(15) 0.0322(8) Uani 1 1 d . . . . .
H33 H 0.6253 0.5461 0.4008 0.039 Uiso 1 1 calc R U . . .
C11 C 0.6994(5) 1.7237(4) 0.11661(16) 0.0345(8) Uani 1 1 d . . . . .
H11 H 0.673(5) 1.812(4) 0.1396(17) 0.041 Uiso 1 1 d . U . . .
C18 C 1.2213(5) 0.9476(4) 0.07680(17) 0.0412(9) Uani 1 1 d . . . . .
H18 H 1.3228 0.8681 0.0634 0.049 Uiso 1 1 calc R U . . .
C32 C 0.7582(5) 0.3218(4) 0.40925(15) 0.0318(8) Uani 1 1 d . . . . .
H32 H 0.6956 0.3052 0.4456 0.038 Uiso 1 1 calc R U . . .
C17 C 1.2422(5) 1.0706(4) 0.10026(17) 0.0411(9) Uani 1 1 d . . . . .
H17 H 1.3584 1.0753 0.1030 0.049 Uiso 1 1 calc R U . . .
C29 C 0.9405(5) 0.3706(4) 0.30332(15) 0.0346(8) Uani 1 1 d . . . . .
H29 H 1.0024 0.3875 0.2668 0.042 Uiso 1 1 calc R U . . .
C12 C 0.7286(5) 1.7432(4) 0.05526(16) 0.0346(8) Uani 1 1 d . . . . .
H12 H 0.7184 1.8397 0.0371 0.042 Uiso 1 1 calc R U . . .
C27 C 0.6446(5) 0.7525(4) 0.32472(16) 0.0384(9) Uani 1 1 d . . . . .
H27A H 0.6777 0.7640 0.3644 0.046 Uiso 1 1 calc R U . . .
H27B H 0.5254 0.7398 0.3291 0.046 Uiso 1 1 calc R U . . .
C1 C 0.2183(5) 1.5899(4) 0.23431(16) 0.0432(9) Uani 1 1 d . . . . .
H1 H 0.1729 1.6377 0.2703 0.052 Uiso 1 1 calc R U . . .
C19 C 1.0517(5) 0.9413(4) 0.07297(16) 0.0396(9) Uani 1 1 d . . . . .
H19 H 1.0364 0.8578 0.0566 0.048 Uiso 1 1 calc R U . . .
C2 C 0.1207(5) 1.6328(4) 0.18518(16) 0.0397(9) Uani 1 1 d . . . . .
H2 H 0.0083 1.7097 0.1873 0.048 Uiso 1 1 calc R U . . .
B1 B 1.1396(6) -0.2093(5) 0.41100(18) 0.0397(10) Uani 1 1 d . . . . .

loop_
_atom_site_aniso_label
_atom_site_aniso_U_11
_atom_site_aniso_U_22
_atom_site_aniso_U_33
_atom_site_aniso_U_23
_atom_site_aniso_U_13
_atom_site_aniso_U_12
F2 0.0443(13) 0.0520(14) 0.0523(13) 0.0188(11) 0.0027(11) -0.0022(11)
O1 0.0415(14) 0.0213(12) 0.0332(12) 0.0039(9) 0.0059(10) -0.0032(10)
O2 0.0445(15) 0.0238(13) 0.0398(13) 0.0018(10) 0.0009(11) -0.0037(11)
O3 0.0453(15) 0.0219(13) 0.0520(15) 0.0037(11) 0.0036(12) -0.0049(12)
F1 0.163(3) 0.0288(12) 0.0335(12) -0.0018(10) -0.0132(15) -0.0185(15)
C21 0.0331(18) 0.0250(17) 0.0243(15) -0.0004(13) 0.0006(13) -0.0055(15)
C7 0.0284(17) 0.0242(17) 0.0266(16) -0.0007(13) -0.0034(13) -0.0057(14)
C5 0.0287(17) 0.0229(17) 0.0286(16) 0.0038(13) -0.0003(13) -0.0063(14)
C15 0.0326(18) 0.0236(17) 0.0244(15) 0.0033(13) 0.0001(13) -0.0068(14)
C8 0.0292(17) 0.0246(17) 0.0264(16) 0.0003(13) -0.0042(13) -0.0051(14)
C22 0.0321(18) 0.0286(18) 0.0282(16) 0.0027(14) -0.0031(14) -0.0085(15)
C9 0.0224(16) 0.0254(17) 0.0315(16) -0.0003(13) -0.0002(13) -0.0070(14)
C14 0.0376(19) 0.0311(19) 0.0284(17) 0.0003(14) -0.0008(14) -0.0123(16)
C31 0.0337(18) 0.0219(17) 0.0290(16) 0.0011(13) -0.0058(14) -0.0049(14)
C10 0.0316(18) 0.0285(18) 0.0312(17) -0.0024(14) 0.0009(14) -0.0083(15)
C38 0.0355(10) 0.0369(8) 0.0368(10) -0.0017(8) -0.0049(7) -0.0117(8)
C37 0.0242(9) 0.0310(9) 0.0284(9) 0.0059(7) -0.0093(7) -0.0125(7)
C40 0.0409(11) 0.0372(9) 0.0412(10) 0.0038(8) -0.0025(8) -0.0149(8)
C39 0.0443(11) 0.0376(9) 0.0438(10) 0.0014(8) -0.0060(7) -0.0143(8)
S1 0.0575(6) 0.0428(5) 0.0539(6) 0.0045(4) -0.0011(4) -0.0156(4)
C16 0.0314(19) 0.0321(19) 0.0370(18) -0.0032(15) -0.0020(15) -0.0087(16)
C26 0.0317(18) 0.0285(18) 0.0346(18) 0.0026(14) -0.0038(14) -0.0071(15)
C28 0.0343(19) 0.0228(17) 0.0298(17) 0.0035(13) -0.0047(14) -0.0047(15)
C36 0.0365(19) 0.0241(18) 0.0344(18) -0.0006(14) -0.0073(15) -0.0060(16)
C13 0.039(2) 0.038(2) 0.0306(17) 0.0069(15) -0.0039(15) -0.0139(17)
C24 0.039(2) 0.0210(17) 0.0290(17) -0.0009(13) 0.0059(14) -0.0042(15)
C4 0.0335(19) 0.0248(17) 0.0313(17) -0.0015(13) -0.0040(14) -0.0063(15)
C35 0.0366(19) 0.0269(18) 0.0302(17) -0.0025(14) -0.0083(15) -0.0053(15)
C34 0.038(2) 0.0256(18) 0.0336(18) 0.0041(14) -0.0050(15) -0.0022(15)
C30 0.0361(19) 0.0255(18) 0.0326(18) -0.0035(14) -0.0005(15) -0.0038(15)
C23 0.0338(19) 0.0292(18) 0.0312(17) 0.0024(14) -0.0036(14) -0.0026(15)
C20 0.0301(18) 0.0302(18) 0.0368(18) -0.0027(15) 0.0021(14) -0.0083(15)
C6 0.039(2) 0.042(2) 0.0255(17) 0.0040(15) -0.0015(15) -0.0046(17)
C3 0.0349(19) 0.0302(19) 0.0373(19) 0.0032(15) -0.0087(15) -0.0054(16)
C25 0.0340(19) 0.0294(19) 0.0404(19) 0.0012(15) 0.0033(15) -0.0082(16)
C33 0.0332(19) 0.0257(18) 0.0326(17) 0.0009(14) 0.0022(14) -0.0046(15)
C11 0.0329(19) 0.0269(19) 0.043(2) -0.0015(15) -0.0024(15) -0.0084(15)
C18 0.036(2) 0.035(2) 0.043(2) -0.0024(16) 0.0031(16) 0.0010(17)
C32 0.0355(19) 0.0273(18) 0.0295(16) 0.0046(14) 0.0003(14) -0.0085(15)
C17 0.0283(19) 0.045(2) 0.045(2) 0.0017(17) -0.0035(16) -0.0063(17)
C29 0.042(2) 0.0275(18) 0.0301(17) 0.0011(14) 0.0025(15) -0.0074(16)
C12 0.0324(19) 0.0244(18) 0.046(2) 0.0071(15) -0.0068(15) -0.0093(15)
C27 0.044(2) 0.0212(18) 0.0397(19) 0.0023(15) 0.0095(16) -0.0009(16)
C1 0.044(2) 0.042(2) 0.0331(19) -0.0055(16) 0.0049(16) -0.0013(18)
C19 0.043(2) 0.031(2) 0.042(2) -0.0025(16) -0.0017(16) -0.0084(17)
C2 0.032(2) 0.032(2) 0.044(2) -0.0010(16) 0.0010(16) 0.0024(16)
B1 0.057(3) 0.023(2) 0.032(2) -0.0025(16) 0.0005(19) -0.0032(19)

loop_
_atom_type_symbol
_atom_type_description
_atom_type_scat_dispersion_real
_atom_type_scat_dispersion_imag
_atom_type_scat_source
C C 0.0148 0.0070 'International Tables Vol C Tables 4.2.6.8 and 6.1.1.4'
H H 0.0000 0.0000 'International Tables Vol C Tables 4.2.6.8 and 6.1.1.4'
B B 0.0073 0.0030 'International Tables Vol C Tables 4.2.6.8 and 6.1.1.4'
F F 0.0599 0.0411 'International Tables Vol C Tables 4.2.6.8 and 6.1.1.4'
O O 0.0412 0.0250 'International Tables Vol C Tables 4.2.6.8 and 6.1.1.4'
S S 0.2924 0.4247 'International Tables Vol C Tables 4.2.6.8 and 6.1.1.4'

loop_
_geom_angle_atom_site_label_1
_geom_angle_atom_site_label_2
_geom_angle_atom_site_label_3
_geom_angle
_geom_angle_site_symmetry_1
_geom_angle_site_symmetry_3
_geom_angle_publ_flag
C28 O1 C27 117.8(2) . . ?
C35 O2 B1 123.3(3) . . ?
C36 O3 B1 122.4(3) . . ?
C22 C21 C7 122.6(3) . . ?
C22 C21 C26 117.3(3) . . ?
C26 C21 C7 120.0(3) . . ?
C5 C7 C21 115.8(3) . . ?
C8 C7 C21 124.6(3) . . ?
C8 C7 C5 119.6(3) . . ?
C4 C5 C7 119.5(3) . . ?
C6 C5 C7 121.9(3) . . ?
C6 C5 C4 118.6(3) . . ?
C16 C15 C8 121.2(3) . . ?
C16 C15 C20 118.5(3) . . ?
C20 C15 C8 120.2(3) . . ?
C7 C8 C15 123.2(3) . . ?
C7 C8 C9 121.0(3) . . ?
C9 C8 C15 115.8(3) . . ?
C21 C22 H22 119.4 . . ?
C23 C22 C21 121.2(3) . . ?
C23 C22 H22 119.4 . . ?
C14 C9 C8 120.9(3) . . ?
C14 C9 C10 117.8(3) . . ?
C10 C9 C8 121.3(3) . . ?
C9 C14 H14 119.5 . . ?
C13 C14 C9 121.0(3) . . ?
C13 C14 H14 119.5 . . ?
C30 C31 C35 120.4(3) . . ?
C32 C31 C35 122.1(3) . . ?
C32 C31 C30 117.5(3) . . ?
C9 C10 H10 119.5 . . ?
C11 C10 C9 121.1(3) . . ?
C11 C10 H10 119.5 . . ?
C37 C38 S1 114.2(2) . . ?
C36 C38 C37 126.6(3) . . ?
C36 C38 S1 119.0(3) . . ?
C38 C37 H37 129.1 . . ?
C40 C37 C38 101.9(3) . . ?
C40 C37 H37 129.1 . . ?
C37 C40 H40 119(2) . . ?
C39 C40 C37 118.0(4) . . ?
C39 C40 H40 123(2) . . ?
C40 C39 H39 128(2) . . ?
C40 C39 S1 114.9(3) . . ?
S1 C39 H39 117(2) . . ?
C39 S1 C38 91.08(19) . . ?
C15 C16 H16 119.8 . . ?
C15 C16 C17 120.4(3) . . ?
C17 C16 H16 119.8 . . ?
C21 C26 H26 119.4 . . ?
C25 C26 C21 121.3(3) . . ?
C25 C26 H26 119.4 . . ?
O1 C28 C33 124.3(3) . . ?
O1 C28 C29 115.5(3) . . ?
C29 C28 C33 120.2(3) . . ?
O3 C36 C38 115.1(3) . . ?
O3 C36 C34 121.6(3) . . ?
C34 C36 C38 123.3(3) . . ?
C14 C13 H13 119.6 . . ?
C12 C13 C14 120.8(3) . . ?
C12 C13 H13 119.6 . . ?
C23 C24 C25 118.4(3) . . ?
C23 C24 C27 120.6(3) . . ?
C25 C24 C27 120.9(3) . . ?
C5 C4 H4 119.6 . . ?
C3 C4 C5 120.7(3) . . ?
C3 C4 H4 119.6 . . ?
O2 C35 C31 115.8(3) . . ?
O2 C35 C34 120.0(3) . . ?
C34 C35 C31 124.2(3) . . ?
C36 C34 C35 120.8(3) . . ?
C36 C34 H34 119.6 . . ?
C35 C34 H34 119.6 . . ?
C31 C30 H30 119.5 . . ?
C29 C30 C31 121.0(3) . . ?
C29 C30 H30 119.5 . . ?
C22 C23 C24 121.2(3) . . ?
C22 C23 H23 119.4 . . ?
C24 C23 H23 119.4 . . ?
C15 C20 H20 119.4 . . ?
C19 C20 C15 121.1(3) . . ?
C19 C20 H20 119.4 . . ?
C5 C6 H6 119.8 . . ?
C1 C6 C5 120.4(3) . . ?
C1 C6 H6 119.8 . . ?
C4 C3 H3 119.9 . . ?
C4 C3 C2 120.2(3) . . ?
C2 C3 H3 119.9 . . ?
C26 C25 C24 120.6(3) . . ?
C26 C25 H25 119.7 . . ?
C24 C25 H25 119.7 . . ?
C28 C33 H33 120.5 . . ?
C32 C33 C28 118.9(3) . . ?
C32 C33 H33 120.5 . . ?
C10 C11 H11 122(2) . . ?
C10 C11 C12 120.3(3) . . ?
C12 C11 H11 117(2) . . ?
C17 C18 H18 120.2 . . ?
C19 C18 H18 120.2 . . ?
C19 C18 C17 119.6(3) . . ?
C31 C32 H32 119.0 . . ?
C33 C32 C31 122.1(3) . . ?
C33 C32 H32 119.0 . . ?
C16 C17 H17 119.8 . . ?
C18 C17 C16 120.3(3) . . ?
C18 C17 H17 119.8 . . ?
C28 C29 H29 119.9 . . ?
C30 C29 C28 120.2(3) . . ?
C30 C29 H29 119.9 . . ?
C13 C12 C11 119.0(3) . . ?
C13 C12 H12 120.5 . . ?
C11 C12 H12 120.5 . . ?
O1 C27 C24 107.5(3) . . ?
O1 C27 H27A 110.2 . . ?
O1 C27 H27B 110.2 . . ?
C24 C27 H27A 110.2 . . ?
C24 C27 H27B 110.2 . . ?
H27A C27 H27B 108.5 . . ?
C6 C1 H1 119.8 . . ?
C2 C1 C6 120.5(3) . . ?
C2 C1 H1 119.8 . . ?
C20 C19 C18 120.0(3) . . ?
C20 C19 H19 120.0 . . ?
C18 C19 H19 120.0 . . ?
C3 C2 H2 120.2 . . ?
C1 C2 C3 119.6(3) . . ?
C1 C2 H2 120.2 . . ?
F2 B1 O2 108.6(3) . . ?
F2 B1 O3 108.2(3) . . ?
O2 B1 O3 111.8(3) . . ?
F1 B1 F2 111.3(4) . . ?
F1 B1 O2 108.4(3) . . ?
F1 B1 O3 108.6(3) . . ?

loop_
_geom_bond_atom_site_label_1
_geom_bond_atom_site_label_2
_geom_bond_distance
_geom_bond_site_symmetry_2
_geom_bond_publ_flag
F2 B1 1.370(5) . ?
O1 C28 1.360(4) . ?
O1 C27 1.439(4) . ?
O2 C35 1.314(4) . ?
O2 B1 1.483(5) . ?
O3 C36 1.300(4) . ?
O3 B1 1.487(5) . ?
F1 B1 1.360(5) . ?
C21 C7 1.495(4) . ?
C21 C22 1.395(5) . ?
C21 C26 1.402(5) . ?
C7 C5 1.487(5) . ?
C7 C8 1.363(5) . ?
C5 C4 1.395(5) . ?
C5 C6 1.392(5) . ?
C15 C8 1.497(5) . ?
C15 C16 1.383(5) . ?
C15 C20 1.399(5) . ?
C8 C9 1.492(4) . ?
C22 H22 0.9500 . ?
C22 C23 1.384(5) . ?
C9 C14 1.397(4) . ?
C9 C10 1.403(5) . ?
C14 H14 0.9500 . ?
C14 C13 1.386(5) . ?
C31 C35 1.459(5) . ?
C31 C30 1.421(5) . ?
C31 C32 1.389(5) . ?
C10 H10 0.9500 . ?
C10 C11 1.385(5) . ?
C38 C37 1.560(5) . ?
C38 S1 1.718(4) . ?
C38 C36 1.449(5) . ?
C37 H37 0.9500 . ?
C37 C40 1.434(5) . ?
C40 H40 0.97(4) . ?
C40 C39 1.368(5) . ?
C39 H39 0.99(4) . ?
C39 S1 1.670(4) . ?
C16 H16 0.9500 . ?
C16 C17 1.394(5) . ?
C26 H26 0.9500 . ?
C26 C25 1.387(5) . ?
C28 C33 1.396(5) . ?
C28 C29 1.394(5) . ?
C36 C34 1.379(5) . ?
C13 H13 0.9500 . ?
C13 C12 1.381(5) . ?
C24 C23 1.385(5) . ?
C24 C25 1.391(5) . ?
C24 C27 1.506(5) . ?
C4 H4 0.9500 . ?
C4 C3 1.377(5) . ?
C35 C34 1.386(5) . ?
C34 H34 0.9500 . ?
C30 H30 0.9500 . ?
C30 C29 1.365(5) . ?
C23 H23 0.9500 . ?
C20 H20 0.9500 . ?
C20 C19 1.380(5) . ?
C6 H6 0.9500 . ?
C6 C1 1.383(5) . ?
C3 H3 0.9500 . ?
C3 C2 1.383(5) . ?
C25 H25 0.9500 . ?
C33 H33 0.9500 . ?
C33 C32 1.384(5) . ?
C11 H11 0.98(4) . ?
C11 C12 1.396(5) . ?
C18 H18 0.9500 . ?
C18 C17 1.386(5) . ?
C18 C19 1.384(5) . ?
C32 H32 0.9500 . ?
C17 H17 0.9500 . ?
C29 H29 0.9500 . ?
C12 H12 0.9500 . ?
C27 H27A 0.9900 . ?
C27 H27B 0.9900 . ?
C1 H1 0.9500 . ?
C1 C2 1.380(5) . ?
C19 H19 0.9500 . ?
C2 H2 0.9500 . ?

loop_
_geom_torsion_atom_site_label_1
_geom_torsion_atom_site_label_2
_geom_torsion_atom_site_label_3
_geom_torsion_atom_site_label_4
_geom_torsion
_geom_torsion_site_symmetry_1
_geom_torsion_site_symmetry_2
_geom_torsion_site_symmetry_3
_geom_torsion_site_symmetry_4
_geom_torsion_publ_flag
O1 C28 C33 C32 178.9(3) . . . . ?
O1 C28 C29 C30 -179.9(3) . . . . ?
O2 C35 C34 C36 0.1(5) . . . . ?
O3 C36 C34 C35 -0.1(5) . . . . ?
C21 C7 C5 C4 -114.4(3) . . . . ?
C21 C7 C5 C6 63.3(4) . . . . ?
C21 C7 C8 C15 13.8(5) . . . . ?
C21 C7 C8 C9 -170.2(3) . . . . ?
C21 C22 C23 C24 0.9(5) . . . . ?
C21 C26 C25 C24 2.4(5) . . . . ?
C7 C21 C22 C23 176.9(3) . . . . ?
C7 C21 C26 C25 -178.6(3) . . . . ?
C7 C5 C4 C3 177.3(3) . . . . ?
C7 C5 C6 C1 -179.1(3) . . . . ?
C7 C8 C9 C14 -129.3(3) . . . . ?
C7 C8 C9 C10 52.0(4) . . . . ?
C5 C7 C8 C15 -164.1(3) . . . . ?
C5 C7 C8 C9 12.0(5) . . . . ?
C5 C4 C3 C2 2.1(5) . . . . ?
C5 C6 C1 C2 1.7(6) . . . . ?
C15 C8 C9 C14 47.0(4) . . . . ?
C15 C8 C9 C10 -131.7(3) . . . . ?
C15 C16 C17 C18 1.5(5) . . . . ?
C15 C20 C19 C18 -0.2(5) . . . . ?
C8 C7 C5 C4 63.6(4) . . . . ?
C8 C7 C5 C6 -118.7(4) . . . . ?
C8 C15 C16 C17 -178.1(3) . . . . ?
C8 C15 C20 C19 177.5(3) . . . . ?
C8 C9 C14 C13 178.7(3) . . . . ?
C8 C9 C10 C11 -178.8(3) . . . . ?
C22 C21 C7 C5 -144.0(3) . . . . ?
C22 C21 C7 C8 38.1(5) . . . . ?
C22 C21 C26 C25 -2.0(5) . . . . ?
C9 C14 C13 C12 1.0(5) . . . . ?
C9 C10 C11 C12 -0.8(5) . . . . ?
C14 C9 C10 C11 2.5(5) . . . . ?
C14 C13 C12 C11 0.8(5) . . . . ?
C31 C35 C34 C36 179.7(3) . . . . ?
C31 C30 C29 C28 1.5(5) . . . . ?
C10 C9 C14 C13 -2.6(5) . . . . ?
C10 C11 C12 C13 -0.9(5) . . . . ?
C38 C37 C40 C39 1.1(4) . . . . ?
C38 C36 C34 C35 178.6(3) . . . . ?
C37 C38 S1 C39 0.4(3) . . . . ?
C37 C38 C36 O3 166.8(3) . . . . ?
C37 C38 C36 C34 -11.9(5) . . . . ?
C37 C40 C39 S1 -1.0(5) . . . . ?
C40 C39 S1 C38 0.3(3) . . . . ?
S1 C38 C37 C40 -0.9(3) . . . . ?
S1 C38 C36 O3 -8.1(4) . . . . ?
S1 C38 C36 C34 173.2(3) . . . . ?
C16 C15 C8 C7 -131.1(3) . . . . ?
C16 C15 C8 C9 52.6(4) . . . . ?
C16 C15 C20 C19 1.6(5) . . . . ?
C26 C21 C7 C5 32.5(4) . . . . ?
C26 C21 C7 C8 -145.4(3) . . . . ?
C26 C21 C22 C23 0.4(5) . . . . ?
C28 O1 C27 C24 176.5(3) . . . . ?
C28 C33 C32 C31 0.5(5) . . . . ?
C36 O3 B1 F2 116.6(3) . . . . ?
C36 O3 B1 O2 -2.9(5) . . . . ?
C36 O3 B1 F1 -122.5(4) . . . . ?
C36 C38 C37 C40 -176.0(3) . . . . ?
C36 C38 S1 C39 175.9(3) . . . . ?
C4 C5 C6 C1 -1.4(5) . . . . ?
C4 C3 C2 C1 -1.8(6) . . . . ?
C35 O2 B1 F2 -116.3(4) . . . . ?
C35 O2 B1 O3 3.0(5) . . . . ?
C35 O2 B1 F1 122.7(4) . . . . ?
C35 C31 C30 C29 176.8(3) . . . . ?
C35 C31 C32 C33 -177.8(3) . . . . ?
C30 C31 C35 O2 11.1(5) . . . . ?
C30 C31 C35 C34 -168.6(3) . . . . ?
C30 C31 C32 C33 1.1(5) . . . . ?
C23 C24 C25 C26 -1.1(5) . . . . ?
C23 C24 C27 O1 -63.7(4) . . . . ?
C20 C15 C8 C7 53.1(4) . . . . ?
C20 C15 C8 C9 -123.1(3) . . . . ?
C20 C15 C16 C17 -2.2(5) . . . . ?
C6 C5 C4 C3 -0.5(5) . . . . ?
C6 C1 C2 C3 -0.1(6) . . . . ?
C25 C24 C23 C22 -0.5(5) . . . . ?
C25 C24 C27 O1 117.8(3) . . . . ?
C33 C28 C29 C30 0.2(5) . . . . ?
C32 C31 C35 O2 -170.0(3) . . . . ?
C32 C31 C35 C34 10.3(5) . . . . ?
C32 C31 C30 C29 -2.1(5) . . . . ?
C17 C18 C19 C20 -0.6(5) . . . . ?
C29 C28 C33 C32 -1.2(5) . . . . ?
C27 O1 C28 C33 3.7(5) . . . . ?
C27 O1 C28 C29 -176.3(3) . . . . ?
C27 C24 C23 C22 -179.0(3) . . . . ?
C27 C24 C25 C26 177.4(3) . . . . ?
C19 C18 C17 C16 -0.1(6) . . . . ?
B1 O2 C35 C31 178.6(3) . . . . ?
B1 O2 C35 C34 -1.8(5) . . . . ?
B1 O3 C36 C38 -177.1(3) . . . . ?
B1 O3 C36 C34 1.7(5) . . . . ?
